data_1567939
loop_
_publ_author_name
'Sieg, Gr\'egoire'
'M\"uller, Igor'
'Wei\&ser, Kilian'
'Werncke, Gunnar'

_publ_section_title
;
 Taming the Stilbene Radical Anion
;
_journal_name_full 'Chemical Science'
_journal_paper_doi 10.1039/D2SC04451J
_journal_year 2022
_chemical_formula_moiety 'C36 H108 Fe2 N6 Si12, C24 H48 K2 O12, C14 H12, 0.5(C24 H48 O12), 0.5(C24 H46 K2 O12)'
_chemical_formula_sum 'C98 H213 Fe2 K3 N6 O24 Si12'
_chemical_formula_weight 2425.81
_space_group_crystal_system monoclinic
_space_group_IT_number 14
_space_group_name_Hall '-P 2yn'
_space_group_name_H-M_alt 'P 1 21/n 1'
_atom_sites_solution_hydrogens geom
_audit_creation_date 2022-06-13
_audit_creation_method
;
Olex2 1.5
(compiled 2022.04.07 svn.rca3783a0 for OlexSys, GUI svn.r6498)
;
_audit_update_record
;
2022-06-13 deposited with the CCDC.	2022-11-09 downloaded from the CCDC.
;
_cell_angle_alpha 90
_cell_angle_beta 93.037(2)
_cell_angle_gamma 90
_cell_formula_units_Z 2
_cell_length_a 16.0976(10)
_cell_length_b 15.8981(8)
_cell_length_c 26.7651(15)
_cell_measurement_reflns_used 9874
_cell_measurement_temperature 100.0
_cell_measurement_theta_max 29.98
_cell_measurement_theta_min 2.32
_cell_volume 6840.1(7)
_computing_cell_refinement 'SAINT V8.38A (?, 2016)'
_computing_data_collection 'Bruker BIS V6.2.14/2020-04-30'
_computing_data_reduction 'SAINT V8.38A (?, 2016)'
_computing_molecular_graphics 'Olex2 1.5 (Dolomanov et al., 2009)'
_computing_publication_material 'Olex2 1.5 (Dolomanov et al., 2009)'
_computing_structure_refinement 'XL n/a (Sheldrick, 2008)'
_computing_structure_solution 'XT n/a (Sheldrick, 2015)'
_diffrn_ambient_temperature 100.0
_diffrn_measured_fraction_theta_full 0.999
_diffrn_measured_fraction_theta_max 0.997
_diffrn_measurement_device_type 'Bruker APEX-II CCD'
_diffrn_measurement_method '\f and \w scans'
_diffrn_radiation_type MoK\a
_diffrn_radiation_wavelength 0.71073
_diffrn_reflns_av_R_equivalents 0.0474
_diffrn_reflns_av_unetI/netI 0.0328
_diffrn_reflns_Laue_measured_fraction_full 0.999
_diffrn_reflns_Laue_measured_fraction_max 0.997
_diffrn_reflns_limit_h_max 22
_diffrn_reflns_limit_h_min -22
_diffrn_reflns_limit_k_max 22
_diffrn_reflns_limit_k_min -22
_diffrn_reflns_limit_l_max 36
_diffrn_reflns_limit_l_min -37
_diffrn_reflns_number 182148
_diffrn_reflns_point_group_measured_fraction_full 0.999
_diffrn_reflns_point_group_measured_fraction_max 0.997
_diffrn_reflns_theta_full 25.242
_diffrn_reflns_theta_max 30.065
_diffrn_reflns_theta_min 1.930
_exptl_absorpt_coefficient_mu 0.468
_exptl_absorpt_correction_T_max 0.7465
_exptl_absorpt_correction_T_min 0.6618
_exptl_absorpt_correction_type multi-scan
_exptl_absorpt_process_details
'SADABS-2016/2 (Bruker,2016/2) was used for absorption correction. wR2(int) was 0.1501 before and 0.0584 after correction. The Ratio of minimum to maximum transmission is 0.8865. The \l/2 correction factor is Not present.'
_exptl_crystal_colour 'dark brown'
_exptl_crystal_colour_modifier dark
_exptl_crystal_colour_primary brown
_exptl_crystal_density_diffrn 1.178
_exptl_crystal_description plate
_exptl_crystal_F_000 2624
_exptl_crystal_size_max 0.3
_exptl_crystal_size_mid 0.2
_exptl_crystal_size_min 0.1
_refine_diff_density_max 0.668
_refine_diff_density_min -0.849
_refine_diff_density_rms 0.063
_refine_ls_extinction_method none
_refine_ls_goodness_of_fit_ref 1.018
_refine_ls_hydrogen_treatment constr
_refine_ls_matrix_type full
_refine_ls_number_parameters 889
_refine_ls_number_reflns 20029
_refine_ls_number_restraints 149
_refine_ls_restrained_S_all 1.030
_refine_ls_R_factor_all 0.0648
_refine_ls_R_factor_gt 0.0441
_refine_ls_shift/su_max 0.002
_refine_ls_shift/su_mean 0.000
_refine_ls_structure_factor_coef Fsqd
_refine_ls_weighting_details 'w=1/[\s^2^(Fo^2^)+(0.0498P)^2^+5.5297P] where P=(Fo^2^+2Fc^2^)/3'
_refine_ls_weighting_scheme calc
_refine_ls_wR_factor_gt 0.1075
_refine_ls_wR_factor_ref 0.1176
_reflns_Friedel_coverage 0.000
_reflns_number_gt 15332
_reflns_number_total 20029
_reflns_threshold_expression 'I > 2\s(I)'
_cod_data_source_file d2sc04451j2.cif
_cod_data_source_block 1
_cod_database_code 1567939
_shelx_shelxl_version_number 2016/6
_shelx_space_group_comment
;
The symmetry employed for this shelxl refinement is uniquely defined
by the following loop, which should always be used as a source of
symmetry information in preference to the above space-group names.
They are only intended as comments.
;
_shelx_estimated_absorpt_t_max 0.955
_shelx_estimated_absorpt_t_min 0.872
_olex2_refinement_description
;
1. Restrained distances
 O3-C2 \\sim O3-C1 \\sim O4-C29 \\sim O4-C5 \\sim O5-C6 \\sim O5-C7 \\sim
O6-C15 \\sim O6-C16
 with sigma of 0.02
 C1-C29 \\sim C5-C6 \\sim C7-C15 \\sim C16-O1
 with sigma of 0.02
 C2-C1 \\sim C29-C5 \\sim C6-C7 \\sim C15-C16
 with sigma of 0.04
 O3-C29 \\sim O4-C6 \\sim O5-C15 \\sim O6-O1 \\sim O4-C1 \\sim O5-C5 \\sim O6-C7
 with sigma of 0.04
2. Uiso/Uaniso restraints and constraints
O3 \\sim O4 \\sim O5 \\sim O6 \\sim C2 \\sim C1 \\sim C29 \\sim C5 \\sim C6
\\sim C7 \\sim C15 \\sim C16 \\sim O1 \\sim O2: within 2A with sigma of 0.04
and sigma for terminal atoms of 0.08 within 2A
C22 \\sim C31: within 2A with sigma of 0.04 and sigma for terminal atoms of
0.08 within 2A
C1: within 2A with sigma of 0.04 and sigma for terminal atoms of 0.08 within 2A
Uanis(C22) \\sim Ueq, Uanis(C31) \\sim Ueq: with sigma of 0.1 and sigma for
terminal atoms of 0.2
Uanis(C31) \\sim Ueq, Uanis(C22) \\sim Ueq: with sigma of 0.001 and sigma for
terminal atoms of 0.002
Uanis(C22) \\sim Ueq: with sigma of 0.1 and sigma for terminal atoms of 0.2
Uanis(C1) \\sim Ueq: with sigma of 0.01 and sigma for terminal atoms of 0.02
3. Rigid body (RIGU) restrains
 O3, O4, O5, O6, C2, C1, C29, C5, C6, C7, C15, C16, O1, O2
 with sigma for 1-2 distances of 0.004 and sigma for 1-3 distances of 0.004
 C22, C31
 with sigma for 1-2 distances of 0.004 and sigma for 1-3 distances of 0.004
 C1
 with sigma for 1-2 distances of 0.004 and sigma for 1-3 distances of 0.004
4. Others
 Fixed Sof: C00U(0.5) H00U(0.5) C00X(0.5) H00X(0.5) C00Y(0.5) H00Y(0.5)
 C00Z(0.5) C011(0.5) H011(0.5) C018(0.5) H018(0.5) C01V(0.5) H01V(0.5) C8(0.5)
 H8(0.5) C14(0.5) H14(0.5) C9(0.5) C10(0.5) H10(0.5) C11(0.5) H11(0.5) C12(0.5)
 H12(0.5) C13(0.5) H13(0.5) O3(0.5) O4(0.5) O5(0.5) O6(0.5) C2(0.5) H2A(0.5)
 H2B(0.5) C1(0.5) H1A(0.5) H1B(0.5) C29(0.5) H29A(0.5) H29B(0.5) C5(0.5)
 H5A(0.5) H5B(0.5) C6(0.5) H6A(0.5) H6B(0.5) C7(0.5) H7A(0.5) H7B(0.5) C15(0.5)
 H15A(0.5) H15B(0.5) C16(0.5) H16A(0.5) H16B(0.5) O1(0.5) O2(0.5) C17(0.5)
 H17A(0.5) H17B(0.5) C18(0.5) H18A(0.5) H18B(0.5) C3(0.5) H3A(0.5) H3B(0.5)
 C4(0.5) H4A(0.5) H4B(0.5) K1(0.5) O7(0.5) O8(0.5) O9(0.5) C21(0.5) H21A(0.5)
 H21B(0.5) O10(0.5) C19(0.5) H19A(0.5) H19B(0.5) C20(0.5) H20A(0.5) H20B(0.5)
 O18(0.5) C24(0.5) H24A(0.5) H24B(0.5) C25(0.5) H25A(0.5) H25B(0.5) C26(0.5)
 H26A(0.5) H26B(0.5) C27(0.5) H27(0.5) C28(0.5) H28A(0.5) H28B(0.5) C22(0.5)
 H22A(0.5) H22B(0.5) C23(0.5) H23A(0.5) H23B(0.5) C30(0.5) H30A(0.5) H30B(0.5)
 C31(0.5) H31A(0.5) H31B(0.5) O17(0.5)
5.a Secondary CH2 refined with riding coordinates:
 C57(H57A,H57B), C58(H58A,H58B), C59(H59A,H59B), C60(H60A,H60B), C61(H61A,
 H61B), C62(H62A,H62B), C66(H66A,H66B), C67(H67A,H67B), C73(H73A,H73B),
 C74(H74A,H74B), C78(H78A,H78B), C80(H80A,H80B), C2(H2A,H2B), C1(H1A,H1B),
 C29(H29A,H29B), C5(H5A,H5B), C6(H6A,H6B), C7(H7A,H7B), C15(H15A,H15B),
 C16(H16A,H16B), C17(H17A,H17B), C18(H18A,H18B), C3(H3A,H3B), C4(H4A,H4B),
 C21(H21A,H21B), C19(H19A,H19B), C20(H20A,H20B), C24(H24A,H24B), C25(H25A,H25B),
  C26(H26A,H26B), C28(H28A,H28B), C22(H22A,H22B), C23(H23A,H23B), C30(H30A,
 H30B), C31(H31A,H31B)
5.b Aromatic/amide H refined with riding coordinates:
 C00U(H00U), C00X(H00X), C00Y(H00Y), C011(H011), C018(H018), C01V(H01V),
 C8(H8), C14(H14), C10(H10), C11(H11), C12(H12), C13(H13), C27(H27)
5.c Fitted hexagon refined as free rotating group:
 C14(C9,C10,C11,C12,C13)
5.d Idealised Me refined as rotating group:
 C51(H51A,H51B,H51C), C52(H52A,H52B,H52C), C53(H53A,H53B,H53C), C54(H54A,H54B,
 H54C), C55(H55A,H55B,H55C), C56(H56A,H56B,H56C), C63(H63A,H63B,H63C), C64(H64A,
 H64B,H64C), C65(H65A,H65B,H65C), C68(H68A,H68B,H68C), C69(H69A,H69B,H69C),
 C70(H70A,H70B,H70C), C71(H71A,H71B,H71C), C72(H72A,H72B,H72C), C75(H75A,H75B,
 H75C), C76(H76A,H76B,H76C), C77(H77A,H77B,H77C), C79(H79A,H79B,H79C)
;
_olex2_submission_special_instructions 'No special instructions were received'

loop_
_space_group_symop_operation_xyz
'x, y, z'
'-x+1/2, y+1/2, -z+1/2'
'-x, -y, -z'
'x-1/2, -y-1/2, z-1/2'

loop_
_atom_site_label
_atom_site_type_symbol
_atom_site_fract_x
_atom_site_fract_y
_atom_site_fract_z
_atom_site_U_iso_or_equiv
_atom_site_adp_type
_atom_site_occupancy
_atom_site_site_symmetry_order
_atom_site_calc_flag
_atom_site_refinement_flags_posn
_atom_site_refinement_flags_adp
_atom_site_refinement_flags_occupancy
_atom_site_disorder_assembly
_atom_site_disorder_group
Fe2 Fe 0.50781(2) 0.48870(2) 0.77415(2) 0.01632(5) Uani 1 1 d . . . . .
K3 K 0.47404(2) 0.16915(3) 0.55504(2) 0.02684(8) Uani 1 1 d . . . . .
Si7 Si 0.54959(3) 0.49147(3) 0.89103(2) 0.02060(9) Uani 1 1 d . . . . .
Si8 Si 0.45657(3) 0.42876(3) 0.66344(2) 0.02368(10) Uani 1 1 d . . . . .
Si9 Si 0.61554(3) 0.64916(3) 0.74660(2) 0.02929(11) Uani 1 1 d . . . . .
Si10 Si 0.62503(4) 0.35456(4) 0.83175(2) 0.03447(13) Uani 1 1 d . . . . .
Si11 Si 0.43515(4) 0.67367(4) 0.76250(2) 0.03683(14) Uani 1 1 d . . . . .
Si12 Si 0.36455(4) 0.35634(5) 0.74692(2) 0.04566(17) Uani 1 1 d . . . . .
O11 O 0.42731(8) 0.09857(9) 0.64591(5) 0.0327(3) Uani 1 1 d . . . . .
O12 O 0.59378(8) 0.13008(9) 0.62998(5) 0.0357(3) Uani 1 1 d . . . . .
O13 O 0.62428(9) 0.26865(10) 0.56768(5) 0.0362(3) Uani 1 1 d . . . . .
N4 N 0.52036(9) 0.61045(9) 0.75973(5) 0.0222(3) Uani 1 1 d . . . . .
O14 O 0.30691(8) 0.14230(9) 0.57283(5) 0.0316(3) Uani 1 1 d . . . . .
O15 O 0.34040(10) 0.26115(10) 0.49957(6) 0.0410(3) Uani 1 1 d . . . . .
N5 N 0.56013(9) 0.43861(9) 0.83615(5) 0.0216(3) Uani 1 1 d . . . . .
N6 N 0.44104(9) 0.41894(10) 0.72567(5) 0.0243(3) Uani 1 1 d . . . . .
O16 O 0.50777(12) 0.29993(13) 0.48870(6) 0.0573(5) Uani 1 1 d . . . . .
C51 C 0.44199(11) 0.53367(14) 0.89708(7) 0.0325(4) Uani 1 1 d . . . . .
H51A H 0.423761 0.562807 0.866143 0.049 Uiso 1 1 calc R U . . .
H51B H 0.442009 0.573190 0.925179 0.049 Uiso 1 1 calc R U . . .
H51C H 0.403885 0.487110 0.903072 0.049 Uiso 1 1 calc R U . . .
C52 C 0.62200(12) 0.58375(12) 0.89768(7) 0.0318(4) Uani 1 1 d . . . . .
H52A H 0.679639 0.564120 0.896993 0.048 Uiso 1 1 calc R U . . .
H52B H 0.613891 0.612259 0.929512 0.048 Uiso 1 1 calc R U . . .
H52C H 0.610289 0.623055 0.869989 0.048 Uiso 1 1 calc R U . . .
C53 C 0.56823(12) 0.44899(14) 0.65124(7) 0.0329(4) Uani 1 1 d . . . . .
H53A H 0.589338 0.495147 0.672608 0.049 Uiso 1 1 calc R U . . .
H53B H 0.572876 0.464295 0.616035 0.049 Uiso 1 1 calc R U . . .
H53C H 0.600946 0.398104 0.658703 0.049 Uiso 1 1 calc R U . . .
C54 C 0.57005(13) 0.42560(13) 0.94884(7) 0.0330(4) Uani 1 1 d . . . . .
H54A H 0.530736 0.378516 0.948541 0.050 Uiso 1 1 calc R U . . .
H54B H 0.563022 0.460219 0.978619 0.050 Uiso 1 1 calc R U . . .
H54C H 0.627034 0.403794 0.949453 0.050 Uiso 1 1 calc R U . . .
C55 C 0.69970(11) 0.57044(14) 0.76052(7) 0.0345(4) Uani 1 1 d . . . . .
H55A H 0.698831 0.553036 0.795616 0.052 Uiso 1 1 calc R U . . .
H55B H 0.753765 0.595702 0.754421 0.052 Uiso 1 1 calc R U . . .
H55C H 0.690684 0.521257 0.738833 0.052 Uiso 1 1 calc R U . . .
C56 C 0.64464(17) 0.74772(14) 0.78245(9) 0.0476(6) Uani 1 1 d . . . . .
H56A H 0.604968 0.792505 0.773115 0.071 Uiso 1 1 calc R U . . .
H56B H 0.700770 0.765281 0.774472 0.071 Uiso 1 1 calc R U . . .
H56C H 0.643331 0.736645 0.818420 0.071 Uiso 1 1 calc R U . . .
C57 C 0.27047(13) 0.20699(14) 0.49542(8) 0.0384(5) Uani 1 1 d . . . . .
H57A H 0.285313 0.153998 0.478623 0.046 Uiso 1 1 calc R U . . .
H57B H 0.224642 0.234216 0.475279 0.046 Uiso 1 1 calc R U . . .
C58 C 0.66202(12) 0.18573(14) 0.63881(9) 0.0393(5) Uani 1 1 d . . . . .
H58A H 0.708632 0.155759 0.656652 0.047 Uiso 1 1 calc R U . . .
H58B H 0.645334 0.233311 0.659935 0.047 Uiso 1 1 calc R U . . .
C59 C 0.34748(13) 0.05964(14) 0.64333(8) 0.0384(5) Uani 1 1 d . . . . .
H59A H 0.332396 0.042206 0.677183 0.046 Uiso 1 1 calc R U . . .
H59B H 0.348333 0.008954 0.621870 0.046 Uiso 1 1 calc R U . . .
C60 C 0.68886(12) 0.21772(16) 0.59011(9) 0.0435(5) Uani 1 1 d . . . . .
H60A H 0.740362 0.251312 0.595374 0.052 Uiso 1 1 calc R U . . .
H60B H 0.700612 0.169969 0.567817 0.052 Uiso 1 1 calc R U . . .
C61 C 0.49122(15) 0.04293(15) 0.66368(9) 0.0430(5) Uani 1 1 d . . . . .
H61A H 0.501754 0.000062 0.637946 0.052 Uiso 1 1 calc R U . . .
H61B H 0.474390 0.013734 0.694216 0.052 Uiso 1 1 calc R U . . .
C00U C 0.6602(5) 0.0382(6) 0.4931(3) 0.0296(15) Uani 0.5 1 d . . P A 1
H00U H 0.658089 0.003821 0.522077 0.036 Uiso 0.5 1 calc R U P A 1
C62 C 0.28540(13) 0.12103(14) 0.62205(8) 0.0383(5) Uani 1 1 d . . . . .
H62A H 0.229032 0.095992 0.621162 0.046 Uiso 1 1 calc R U . . .
H62B H 0.285307 0.172164 0.643160 0.046 Uiso 1 1 calc R U . . .
C63 C 0.73405(14) 0.37903(17) 0.85634(9) 0.0493(6) Uani 1 1 d . . . . .
H63A H 0.758318 0.421739 0.835096 0.074 Uiso 1 1 calc R U . . .
H63B H 0.767850 0.327776 0.856070 0.074 Uiso 1 1 calc R U . . .
H63C H 0.732764 0.400315 0.890652 0.074 Uiso 1 1 calc R U . . .
C00X C 0.6720(7) 0.1477(6) 0.4144(4) 0.0323(14) Uani 0.5 1 d . . P A 1
H00X H 0.674896 0.187210 0.387969 0.039 Uiso 0.5 1 calc R U P A 1
C00Y C 0.7450(6) 0.1171(7) 0.4372(4) 0.0301(17) Uani 0.5 1 d . . P A 1
H00Y H 0.797730 0.132425 0.425677 0.036 Uiso 0.5 1 calc R U P A 1
C00Z C 0.5838(4) 0.0615(5) 0.4680(2) 0.0228(11) Uani 0.5 1 d . . P A 1
C64 C 0.39456(17) 0.51605(18) 0.63263(8) 0.0520(6) Uani 1 1 d . . . . .
H64A H 0.335236 0.506667 0.637086 0.078 Uiso 1 1 calc R U . . .
H64B H 0.404542 0.517248 0.596834 0.078 Uiso 1 1 calc R U . . .
H64C H 0.411475 0.569858 0.647860 0.078 Uiso 1 1 calc R U . . .
C011 C 0.7379(5) 0.0624(7) 0.4780(4) 0.0313(15) Uani 0.5 1 d . . P A 1
H011 H 0.786744 0.041888 0.495447 0.038 Uiso 0.5 1 calc R U P A 1
C65 C 0.43608(17) 0.73755(15) 0.82162(8) 0.0485(6) Uani 1 1 d . . . . .
H65A H 0.449373 0.700983 0.850418 0.073 Uiso 1 1 calc R U . . .
H65B H 0.381221 0.763022 0.824973 0.073 Uiso 1 1 calc R U . . .
H65C H 0.478140 0.781948 0.820291 0.073 Uiso 1 1 calc R U . . .
C66 C 0.24370(12) 0.18888(16) 0.54677(9) 0.0427(5) Uani 1 1 d . . . . .
H66A H 0.233786 0.242210 0.564603 0.051 Uiso 1 1 calc R U . . .
H66B H 0.191234 0.156268 0.544861 0.051 Uiso 1 1 calc R U . . .
C67 C 0.56810(15) 0.09369(16) 0.67513(8) 0.0444(5) Uani 1 1 d . . . . .
H67A H 0.556587 0.138457 0.699523 0.053 Uiso 1 1 calc R U . . .
H67B H 0.612753 0.057195 0.689935 0.053 Uiso 1 1 calc R U . . .
C68 C 0.33665(13) 0.6111(2) 0.75989(9) 0.0567(8) Uani 1 1 d . . . . .
H68A H 0.332778 0.577954 0.728986 0.085 Uiso 1 1 calc R U . . .
H68B H 0.288942 0.649300 0.760542 0.085 Uiso 1 1 calc R U . . .
H68C H 0.336606 0.573239 0.788790 0.085 Uiso 1 1 calc R U . . .
C69 C 0.43110(15) 0.33109(14) 0.62574(8) 0.0408(5) Uani 1 1 d . . . . .
H69A H 0.464742 0.284023 0.639086 0.061 Uiso 1 1 calc R U . . .
H69B H 0.443351 0.340779 0.590723 0.061 Uiso 1 1 calc R U . . .
H69C H 0.371953 0.317690 0.627795 0.061 Uiso 1 1 calc R U . . .
C70 C 0.63334(17) 0.31915(16) 0.76540(8) 0.0504(6) Uani 1 1 d . . . . .
H70A H 0.577464 0.310610 0.749875 0.076 Uiso 1 1 calc R U . . .
H70B H 0.664452 0.266204 0.764888 0.076 Uiso 1 1 calc R U . . .
H70C H 0.662436 0.362132 0.746744 0.076 Uiso 1 1 calc R U . . .
C018 C 0.5951(4) 0.1222(5) 0.4291(3) 0.0267(12) Uani 0.5 1 d . . P A 1
H018 H 0.546914 0.146121 0.412673 0.032 Uiso 0.5 1 calc R U P A 1
C71 C 0.62528(18) 0.67860(17) 0.67896(8) 0.0513(6) Uani 1 1 d . . . . .
H71A H 0.608336 0.630874 0.657603 0.077 Uiso 1 1 calc R U . . .
H71B H 0.683197 0.693272 0.673399 0.077 Uiso 1 1 calc R U . . .
H71C H 0.589385 0.726963 0.670705 0.077 Uiso 1 1 calc R U . . .
C72 C 0.34433(16) 0.37513(19) 0.81433(9) 0.0549(7) Uani 1 1 d . . . . .
H72A H 0.395639 0.365763 0.834941 0.082 Uiso 1 1 calc R U . . .
H72B H 0.301227 0.336253 0.824685 0.082 Uiso 1 1 calc R U . . .
H72C H 0.325534 0.433188 0.818626 0.082 Uiso 1 1 calc R U . . .
C73 C 0.5775(2) 0.3535(2) 0.49960(10) 0.0740(11) Uani 1 1 d . . . . .
H73A H 0.562575 0.397720 0.523538 0.089 Uiso 1 1 calc R U . . .
H73B H 0.594339 0.381111 0.468563 0.089 Uiso 1 1 calc R U . . .
C74 C 0.64771(17) 0.3019(2) 0.52159(8) 0.0606(8) Uani 1 1 d . . . . .
H74A H 0.660580 0.255571 0.498508 0.073 Uiso 1 1 calc R U . . .
H74B H 0.698047 0.337213 0.526902 0.073 Uiso 1 1 calc R U . . .
C75 C 0.5910(2) 0.25816(15) 0.86610(10) 0.0614(8) Uani 1 1 d . . . . .
H75A H 0.593757 0.269378 0.902158 0.092 Uiso 1 1 calc R U . . .
H75B H 0.627782 0.211020 0.859017 0.092 Uiso 1 1 calc R U . . .
H75C H 0.533713 0.243929 0.855011 0.092 Uiso 1 1 calc R U . . .
C76 C 0.4263(2) 0.7527(2) 0.70970(10) 0.0786(11) Uani 1 1 d . . . . .
H76A H 0.473359 0.791723 0.712634 0.118 Uiso 1 1 calc R U . . .
H76B H 0.374147 0.784128 0.711505 0.118 Uiso 1 1 calc R U . . .
H76C H 0.426643 0.723103 0.677582 0.118 Uiso 1 1 calc R U . . .
C77 C 0.3911(2) 0.24154(19) 0.74353(11) 0.0761(11) Uani 1 1 d . . . . .
H77A H 0.406479 0.227646 0.709567 0.114 Uiso 1 1 calc R U . . .
H77B H 0.342704 0.207947 0.751931 0.114 Uiso 1 1 calc R U . . .
H77C H 0.437837 0.229115 0.767308 0.114 Uiso 1 1 calc R U . . .
C78 C 0.3721(2) 0.2792(2) 0.45233(9) 0.0718(10) Uani 1 1 d . . . . .
H78A H 0.327998 0.303756 0.429647 0.086 Uiso 1 1 calc R U . . .
H78B H 0.392529 0.227038 0.436894 0.086 Uiso 1 1 calc R U . . .
C79 C 0.26209(16) 0.3741(3) 0.71155(11) 0.0857(13) Uani 1 1 d . . . . .
H79A H 0.243984 0.432201 0.716451 0.129 Uiso 1 1 calc R U . . .
H79B H 0.220466 0.335371 0.723918 0.129 Uiso 1 1 calc R U . . .
H79C H 0.268370 0.363869 0.675838 0.129 Uiso 1 1 calc R U . . .
C80 C 0.4426(2) 0.3410(3) 0.46102(11) 0.0915(14) Uani 1 1 d . . . . .
H80A H 0.462184 0.360692 0.428595 0.110 Uiso 1 1 calc R U . . .
H80B H 0.423416 0.390381 0.479775 0.110 Uiso 1 1 calc R U . . .
C01V C 0.5076(2) 0.02924(19) 0.48084(12) 0.0179(6) Uani 0.5 1 d . . P A 1
H01V H 0.460078 0.048734 0.461647 0.021 Uiso 0.5 1 calc R U P A 1
C8 C 0.4590(3) -0.0011(3) 0.49325(17) 0.0376(9) Uani 0.5 1 d . . P B 2
H8 H 0.440514 0.031995 0.465276 0.045 Uiso 0.5 1 calc R U P B 2
C14 C 0.5869(3) 0.1063(4) 0.4423(3) 0.0369(18) Uani 0.5 1 d G . P C 2
H14 H 0.530718 0.116316 0.431259 0.044 Uiso 0.5 1 calc R U P C 2
C9 C 0.6050(3) 0.0509(4) 0.4816(2) 0.0276(13) Uani 0.5 1 d G . P C 2
C10 C 0.6871(4) 0.0362(5) 0.4978(3) 0.0333(18) Uani 0.5 1 d G . P C 2
H10 H 0.699488 -0.001604 0.524672 0.040 Uiso 0.5 1 calc R U P C 2
C11 C 0.7513(3) 0.0769(7) 0.4747(4) 0.042(3) Uani 0.5 1 d G . P C 2
H11 H 0.807422 0.066827 0.485813 0.050 Uiso 0.5 1 calc R U P C 2
C12 C 0.7332(4) 0.1322(6) 0.4355(4) 0.041(3) Uani 0.5 1 d G . P C 2
H12 H 0.777005 0.160002 0.419677 0.050 Uiso 0.5 1 calc R U P C 2
C13 C 0.6510(5) 0.1469(6) 0.4192(3) 0.042(3) Uani 0.5 1 d G . P C 2
H13 H 0.638654 0.184748 0.392400 0.050 Uiso 0.5 1 calc R U P C 2
O3 O 0.5807(3) -0.0254(3) 0.85483(14) 0.0503(9) Uani 0.5 1 d D U P D 2
O4 O 0.6811(3) 0.0046(2) 0.9196(2) 0.0733(15) Uani 0.5 1 d D U P E 1
O5 O 0.6514(2) 0.1016(2) 1.00482(17) 0.0620(11) Uani 0.5 1 d D U P E 1
O6 O 0.48832(19) 0.15384(18) 1.01864(11) 0.0383(6) Uani 0.5 1 d D U P E 1
C2 C 0.5358(6) 0.0081(7) 0.8133(3) 0.060(2) Uani 0.5 1 d D U P D 2
H2A H 0.537295 -0.030763 0.784462 0.072 Uiso 0.5 1 calc R U P D 2
H2B H 0.559949 0.062707 0.803652 0.072 Uiso 0.5 1 calc R U P D 2
C1 C 0.6310(6) -0.0395(4) 0.8362(3) 0.076(2) Uani 0.5 1 d D U P E 1
H1A H 0.647068 -0.046172 0.801235 0.092 Uiso 0.5 1 calc R U P E 1
H1B H 0.616911 -0.095758 0.849252 0.092 Uiso 0.5 1 calc R U P E 1
C29 C 0.7122(3) -0.0531(4) 0.8956(2) 0.0599(15) Uani 0.5 1 d D U P D 2
H29A H 0.678451 -0.096869 0.911281 0.072 Uiso 0.5 1 calc R U P D 2
H29B H 0.765768 -0.079110 0.887607 0.072 Uiso 0.5 1 calc R U P D 2
C5 C 0.7457(4) 0.0409(5) 0.9449(4) 0.099(3) Uani 0.5 1 d D U P E 1
H5A H 0.755794 0.098221 0.932036 0.119 Uiso 0.5 1 calc R U P E 1
H5B H 0.796942 0.007025 0.942337 0.119 Uiso 0.5 1 calc R U P E 1
C6 C 0.7171(3) 0.0442(3) 1.0030(3) 0.0726(18) Uani 0.5 1 d D U P E 1
H6A H 0.698850 -0.012224 1.013657 0.087 Uiso 0.5 1 calc R U P E 1
H6B H 0.764218 0.062354 1.025730 0.087 Uiso 0.5 1 calc R U P E 1
C7 C 0.6288(6) 0.0976(4) 1.0488(3) 0.0377(17) Uani 0.5 1 d . U P D 2
H7A H 0.639674 0.082039 1.084353 0.045 Uiso 0.5 1 calc R U P D 2
H7B H 0.680253 0.123823 1.037402 0.045 Uiso 0.5 1 calc R U P D 2
C15 C 0.5535(9) 0.1668(14) 1.0545(5) 0.052(4) Uani 0.5 1 d D U P E 1
H15A H 0.530563 0.171710 1.087947 0.062 Uiso 0.5 1 calc R U P E 1
H15B H 0.581902 0.220330 1.047239 0.062 Uiso 0.5 1 calc R U P E 1
C16 C 0.4265(4) 0.2173(3) 1.0152(2) 0.0422(13) Uani 0.5 1 d D U P E 1
H16A H 0.449152 0.268284 0.999645 0.051 Uiso 0.5 1 calc R U P E 1
H16B H 0.409858 0.232407 1.049168 0.051 Uiso 0.5 1 calc R U P E 1
O1 O 0.3850(2) 0.1449(2) 0.96036(16) 0.0398(7) Uani 0.5 1 d D U P E 1
O2 O 0.4413(3) 0.0816(2) 0.86538(15) 0.0475(9) Uani 0.5 1 d . . P E 1
C17 C 0.3994(4) 0.2107(4) 0.9936(2) 0.0416(13) Uani 0.5 1 d . . P D 2
H17A H 0.448801 0.246453 0.989012 0.050 Uiso 0.5 1 calc R U P D 2
H17B H 0.353481 0.250821 0.998490 0.050 Uiso 0.5 1 calc R U P D 2
C18 C 0.4472(4) 0.0201(4) 0.8284(2) 0.0515(13) Uani 0.5 1 d . . P D 2
H18A H 0.417991 0.025986 0.795112 0.062 Uiso 0.5 1 calc R U P D 2
H18B H 0.433956 -0.037896 0.838970 0.062 Uiso 0.5 1 calc R U P D 2
C3 C 0.3097(3) 0.1413(4) 0.9061(2) 0.0569(14) Uani 0.5 1 d . . P D 2
H3A H 0.262695 0.181574 0.904777 0.068 Uiso 0.5 1 calc R U P D 2
H3B H 0.290732 0.088026 0.920919 0.068 Uiso 0.5 1 calc R U P D 2
C4 C 0.3596(4) 0.1071(4) 0.8753(2) 0.0534(14) Uani 0.5 1 d . . P E 1
H4A H 0.328999 0.058930 0.888832 0.064 Uiso 0.5 1 calc R U P E 1
H4B H 0.330046 0.125076 0.843704 0.064 Uiso 0.5 1 calc R U P E 1
K1 K 0.51734(5) 0.06068(5) 0.93496(3) 0.02741(16) Uani 0.5 1 d . . P E 1
O7 O 0.61490(18) 0.01924(19) 1.02019(12) 0.0376(6) Uani 0.5 1 d . . P D 2
O8 O 0.48554(16) 0.11899(16) 1.05214(11) 0.0305(6) Uani 0.5 1 d . . P D 2
O9 O 0.3766(2) 0.1741(2) 0.93475(19) 0.0384(8) Uani 0.5 1 d . . P D 2
C21 C 0.4170(3) 0.1750(3) 1.04695(18) 0.0386(9) Uani 0.5 1 d . . P D 2
H21A H 0.427167 0.222699 1.070286 0.046 Uiso 0.5 1 calc R U P D 2
H21B H 0.366619 0.145325 1.057178 0.046 Uiso 0.5 1 calc R U P D 2
O10 O 0.5622(5) 0.0136(3) 0.8377(3) 0.077(2) Uani 0.5 1 d . . P E 1
C19 C 0.3382(4) 0.1258(4) 0.8546(2) 0.0576(16) Uani 0.5 1 d . . P D 2
H19A H 0.290140 0.109239 0.832147 0.069 Uiso 0.5 1 calc R U P D 2
H19B H 0.361889 0.178264 0.841357 0.069 Uiso 0.5 1 calc R U P D 2
C20 C 0.5656(8) 0.1604(12) 1.0468(5) 0.0362(19) Uani 0.5 1 d . . P D 2
H20A H 0.565428 0.190634 1.014464 0.043 Uiso 0.5 1 calc R U P D 2
H20B H 0.576101 0.201615 1.074102 0.043 Uiso 0.5 1 calc R U P D 2
O18 O 0.3983(4) 0.0623(3) 0.85534(15) 0.0558(11) Uani 0.5 1 d . . P D 2
C24 C 0.3542(3) 0.1876(3) 0.9853(2) 0.0442(11) Uani 0.5 1 d . . P E 1
H24A H 0.314311 0.157757 1.005973 0.053 Uiso 0.5 1 calc R U P E 1
H24B H 0.325426 0.233973 0.966835 0.053 Uiso 0.5 1 calc R U P E 1
C25 C 0.4909(7) -0.0204(4) 0.8118(2) 0.078(3) Uani 0.5 1 d . . P E 1
H25A H 0.471023 -0.070018 0.830076 0.094 Uiso 0.5 1 calc R U P E 1
H25B H 0.505293 -0.038807 0.778023 0.094 Uiso 0.5 1 calc R U P E 1
C26 C 0.4239(7) 0.0447(4) 0.8076(2) 0.079(3) Uani 0.5 1 d . . P E 1
H26A H 0.367759 0.020018 0.802052 0.095 Uiso 0.5 1 calc R U P E 1
H26B H 0.433769 0.087400 0.781638 0.095 Uiso 0.5 1 calc R U P E 1
C27 C 0.3610(5) 0.1751(5) 0.9105(3) 0.0562(19) Uani 0.5 1 d . . P E 1
H27 H 0.347985 0.231921 0.902318 0.067 Uiso 0.5 1 calc R U P E 1
C28 C 0.6199(7) 0.0916(8) 1.0552(4) 0.097(5) Uani 0.5 1 d . . P E 1
H28A H 0.664473 0.099478 1.081710 0.117 Uiso 0.5 1 calc R U P E 1
H28B H 0.593169 0.036170 1.059356 0.117 Uiso 0.5 1 calc R U P E 1
C22 C 0.6695(4) -0.0267(4) 0.8496(2) 0.0434(13) Uani 0.5 1 d . U P D 2
H22A H 0.688631 0.030189 0.840526 0.052 Uiso 0.5 1 calc R U P D 2
H22B H 0.682774 -0.065794 0.822363 0.052 Uiso 0.5 1 calc R U P D 2
C23 C 0.6636(4) 0.0695(4) 0.9400(2) 0.0597(14) Uani 0.5 1 d . . P D 2
H23A H 0.641010 0.091788 0.907548 0.072 Uiso 0.5 1 calc R U P D 2
H23B H 0.688125 0.117362 0.959294 0.072 Uiso 0.5 1 calc R U P D 2
C30 C 0.5942(3) 0.0355(3) 0.96740(17) 0.0425(10) Uani 0.5 1 d . . P D 2
H30A H 0.547282 0.075823 0.964645 0.051 Uiso 0.5 1 calc R U P D 2
H30B H 0.575130 -0.017645 0.951257 0.051 Uiso 0.5 1 calc R U P D 2
C31 C 0.7062(4) -0.0003(4) 0.8694(3) 0.0652(15) Uani 0.5 1 d . U P E 1
H31A H 0.756242 -0.036225 0.867701 0.078 Uiso 0.5 1 calc R U P E 1
H31B H 0.719796 0.056488 0.856934 0.078 Uiso 0.5 1 calc R U P E 1
O17 O 0.7283(4) 0.0116(4) 0.93059(17) 0.0583(13) Uani 0.5 1 d . . P D 2

loop_
_atom_site_aniso_label
_atom_site_aniso_U_11
_atom_site_aniso_U_22
_atom_site_aniso_U_33
_atom_site_aniso_U_23
_atom_site_aniso_U_13
_atom_site_aniso_U_12
Fe2 0.01324(10) 0.02005(11) 0.01565(10) -0.00097(8) 0.00050(7) -0.00006(8)
K3 0.02274(17) 0.03202(19) 0.02566(18) -0.00927(15) 0.00036(13) -0.00186(14)
Si7 0.0198(2) 0.0258(2) 0.01619(19) 0.00012(16) 0.00090(15) 0.00534(17)
Si8 0.0225(2) 0.0301(2) 0.0185(2) -0.00516(18) 0.00177(16) -0.00604(18)
Si9 0.0382(3) 0.0276(2) 0.0219(2) 0.00099(19) 0.0002(2) -0.0130(2)
Si10 0.0476(3) 0.0313(3) 0.0240(2) -0.0025(2) -0.0031(2) 0.0211(2)
Si11 0.0495(3) 0.0363(3) 0.0239(2) -0.0035(2) -0.0055(2) 0.0254(3)
Si12 0.0390(3) 0.0691(4) 0.0301(3) -0.0139(3) 0.0129(2) -0.0365(3)
O11 0.0318(7) 0.0339(7) 0.0321(7) -0.0034(6) -0.0001(5) -0.0081(6)
O12 0.0273(7) 0.0424(8) 0.0366(7) -0.0094(6) -0.0055(6) -0.0014(6)
O13 0.0312(7) 0.0500(9) 0.0280(7) -0.0101(6) 0.0069(5) -0.0089(6)
N4 0.0259(7) 0.0193(6) 0.0210(6) -0.0001(5) -0.0025(5) 0.0021(5)
O14 0.0218(6) 0.0362(7) 0.0370(7) -0.0069(6) 0.0021(5) -0.0019(5)
O15 0.0482(9) 0.0388(8) 0.0346(8) -0.0030(6) -0.0135(6) -0.0104(7)
N5 0.0227(7) 0.0238(7) 0.0181(6) 0.0009(5) 0.0004(5) 0.0052(5)
N6 0.0195(6) 0.0332(8) 0.0203(6) -0.0057(6) 0.0026(5) -0.0088(6)
O16 0.0637(11) 0.0815(13) 0.0259(7) 0.0030(8) -0.0057(7) -0.0405(10)
C51 0.0265(9) 0.0487(12) 0.0226(8) -0.0035(8) 0.0032(7) 0.0132(8)
C52 0.0364(10) 0.0313(9) 0.0276(9) -0.0054(7) 0.0013(7) -0.0002(8)
C53 0.0300(9) 0.0452(11) 0.0242(8) -0.0058(8) 0.0072(7) -0.0130(8)
C54 0.0393(10) 0.0387(10) 0.0210(8) 0.0039(7) 0.0015(7) 0.0075(8)
C55 0.0227(8) 0.0510(12) 0.0301(9) -0.0070(8) 0.0048(7) -0.0113(8)
C56 0.0672(16) 0.0325(11) 0.0419(12) -0.0021(9) -0.0076(11) -0.0192(11)
C57 0.0309(10) 0.0357(11) 0.0469(12) -0.0093(9) -0.0148(9) 0.0018(8)
C58 0.0244(9) 0.0440(12) 0.0483(12) -0.0131(10) -0.0094(8) 0.0028(8)
C59 0.0401(11) 0.0374(11) 0.0384(11) -0.0048(9) 0.0078(9) -0.0157(9)
C60 0.0223(9) 0.0524(13) 0.0563(14) -0.0206(11) 0.0048(9) -0.0028(9)
C61 0.0502(13) 0.0406(12) 0.0370(11) 0.0056(9) -0.0078(9) -0.0018(10)
C00U 0.033(5) 0.029(2) 0.026(2) -0.0021(18) 0.003(3) 0.008(3)
C62 0.0279(9) 0.0436(12) 0.0442(11) -0.0083(9) 0.0101(8) -0.0117(8)
C63 0.0428(12) 0.0669(16) 0.0374(11) 0.0000(11) -0.0046(9) 0.0361(12)
C00X 0.034(3) 0.031(3) 0.033(3) -0.005(2) 0.007(3) -0.007(2)
C00Y 0.028(3) 0.030(3) 0.032(4) -0.013(2) 0.002(2) 0.002(2)
C00Z 0.019(2) 0.026(2) 0.023(3) -0.009(2) -0.0068(18) 0.0032(19)
C64 0.0597(15) 0.0680(16) 0.0276(10) 0.0001(10) -0.0034(10) 0.0233(13)
C011 0.030(3) 0.031(3) 0.032(3) -0.009(2) -0.004(2) 0.003(3)
C65 0.0699(16) 0.0390(12) 0.0366(11) -0.0103(9) 0.0021(11) 0.0207(11)
C66 0.0222(9) 0.0490(13) 0.0561(14) -0.0098(11) -0.0044(9) 0.0040(8)
C67 0.0427(12) 0.0514(13) 0.0375(11) 0.0004(10) -0.0125(9) 0.0005(10)
C68 0.0252(10) 0.098(2) 0.0451(13) -0.0301(13) -0.0121(9) 0.0322(12)
C69 0.0500(12) 0.0465(12) 0.0265(9) -0.0133(9) 0.0071(8) -0.0218(10)
C70 0.0686(16) 0.0508(14) 0.0311(10) -0.0111(10) -0.0031(10) 0.0359(12)
C018 0.034(3) 0.019(3) 0.027(3) 0.002(2) 0.0044(19) -0.0061(19)
C71 0.0722(17) 0.0531(14) 0.0287(10) 0.0091(10) 0.0037(10) -0.0266(13)
C72 0.0474(13) 0.0817(19) 0.0376(12) -0.0106(12) 0.0209(10) -0.0335(13)
C73 0.088(2) 0.098(2) 0.0348(12) 0.0224(14) -0.0145(13) -0.0642(19)
C74 0.0549(15) 0.099(2) 0.0291(11) -0.0097(12) 0.0109(10) -0.0447(15)
C75 0.112(2) 0.0272(11) 0.0431(13) 0.0011(10) -0.0104(14) 0.0184(13)
C76 0.129(3) 0.0695(19) 0.0371(13) 0.0129(13) 0.0023(15) 0.071(2)
C77 0.117(3) 0.0629(18) 0.0513(15) -0.0163(13) 0.0322(16) -0.0634(19)
C78 0.080(2) 0.098(2) 0.0337(12) 0.0173(14) -0.0243(13) -0.0455(18)
C79 0.0318(13) 0.172(4) 0.0537(16) -0.022(2) 0.0082(11) -0.0491(18)
C80 0.105(3) 0.115(3) 0.0493(16) 0.0463(18) -0.0402(17) -0.069(2)
C01V 0.0208(15) 0.0164(14) 0.0163(14) -0.0014(12) -0.0009(13) 0.0033(13)
C8 0.048(3) 0.031(2) 0.034(2) -0.0084(17) 0.003(2) 0.003(2)
C14 0.039(3) 0.031(4) 0.040(5) -0.001(3) 0.002(3) -0.010(2)
C9 0.021(3) 0.027(3) 0.034(3) -0.015(2) -0.001(2) -0.001(2)
C10 0.035(4) 0.026(2) 0.038(3) -0.007(2) 0.002(3) 0.009(3)
C11 0.038(4) 0.042(5) 0.047(5) -0.019(3) 0.008(3) -0.009(3)
C12 0.043(6) 0.041(5) 0.042(4) -0.014(3) 0.015(4) -0.016(4)
C13 0.053(6) 0.045(4) 0.027(3) 0.000(3) -0.005(4) -0.013(4)
O3 0.057(2) 0.057(3) 0.037(2) 0.0029(19) 0.0065(16) 0.008(2)
O4 0.038(2) 0.0313(19) 0.155(5) 0.005(2) 0.047(3) -0.0021(18)
O5 0.0412(19) 0.0433(19) 0.099(3) 0.011(2) -0.0257(19) -0.0113(15)
O6 0.0466(17) 0.0306(14) 0.0377(16) -0.0101(13) 0.0034(13) -0.0026(12)
C2 0.083(5) 0.058(5) 0.039(4) 0.000(4) 0.015(4) 0.009(4)
C1 0.119(6) 0.048(3) 0.069(4) -0.014(3) 0.068(4) 0.013(4)
C29 0.039(3) 0.064(3) 0.078(4) -0.001(3) 0.022(3) 0.017(2)
C5 0.019(3) 0.048(4) 0.232(8) 0.023(5) 0.023(4) -0.003(3)
C6 0.039(3) 0.026(2) 0.148(5) 0.013(3) -0.035(3) -0.0037(19)
C7 0.043(3) 0.029(2) 0.042(3) -0.009(3) 0.006(3) -0.020(2)
C15 0.059(7) 0.058(6) 0.038(4) -0.003(4) -0.007(4) -0.019(5)
C16 0.059(4) 0.021(2) 0.050(3) -0.003(2) 0.030(3) 0.005(2)
O1 0.0409(18) 0.0280(16) 0.050(2) 0.0029(15) -0.0010(16) 0.0025(13)
O2 0.050(2) 0.043(2) 0.048(2) -0.0053(16) -0.0080(17) 0.0017(17)
C17 0.033(3) 0.032(3) 0.060(4) -0.002(3) 0.002(3) 0.000(2)
C18 0.073(4) 0.036(3) 0.043(3) -0.003(3) -0.012(3) 0.003(3)
C3 0.031(2) 0.064(3) 0.075(4) 0.024(3) -0.015(2) -0.007(2)
C4 0.057(4) 0.054(4) 0.048(3) 0.018(3) -0.006(3) 0.010(3)
K1 0.0236(3) 0.0285(4) 0.0309(4) -0.0072(3) 0.0081(3) -0.0020(3)
O7 0.0319(14) 0.0402(16) 0.0412(16) 0.0081(13) 0.0083(12) 0.0051(12)
O8 0.0297(13) 0.0252(13) 0.0376(15) 0.0011(11) 0.0105(11) -0.0046(10)
O9 0.0291(18) 0.038(2) 0.049(2) 0.009(2) 0.0047(18) 0.0039(14)
C21 0.037(2) 0.0263(19) 0.054(3) -0.0012(18) 0.0185(19) 0.0001(16)
O10 0.142(7) 0.025(2) 0.070(4) -0.008(3) 0.071(4) 0.001(3)
C19 0.064(4) 0.052(3) 0.054(3) 0.017(3) -0.024(3) -0.016(3)
C20 0.035(3) 0.036(4) 0.038(4) 0.000(3) 0.005(3) -0.010(2)
O18 0.085(3) 0.047(2) 0.0345(19) 0.0116(17) -0.013(2) -0.019(2)
C24 0.036(3) 0.041(3) 0.058(3) 0.013(2) 0.021(2) 0.015(2)
C25 0.159(9) 0.044(4) 0.033(3) -0.008(2) 0.020(4) -0.024(5)
C26 0.163(8) 0.043(3) 0.030(3) 0.001(2) -0.005(4) -0.033(4)
C27 0.062(4) 0.050(3) 0.054(4) 0.021(3) -0.021(3) 0.000(3)
C28 0.067(6) 0.148(10) 0.072(6) 0.079(6) -0.046(5) -0.063(5)
C22 0.0432(15) 0.0457(16) 0.0415(15) -0.0017(9) 0.0050(9) 0.0011(9)
C23 0.076(4) 0.054(3) 0.050(3) -0.007(2) 0.018(3) -0.016(3)
C30 0.049(3) 0.039(2) 0.039(2) -0.0011(18) 0.0028(19) 0.0024(19)
C31 0.0638(17) 0.0656(17) 0.0669(17) 0.0004(10) 0.0106(10) 0.0003(10)
O17 0.044(3) 0.071(4) 0.061(3) -0.004(2) 0.022(2) -0.016(3)

loop_
_atom_type_symbol
_atom_type_description
_atom_type_scat_dispersion_real
_atom_type_scat_dispersion_imag
_atom_type_scat_source
C C 0.0033 0.0016 'International Tables Vol C Tables 4.2.6.8 and 6.1.1.4'
H H 0.0000 0.0000 'International Tables Vol C Tables 4.2.6.8 and 6.1.1.4'
Fe Fe 0.3463 0.8444 'International Tables Vol C Tables 4.2.6.8 and 6.1.1.4'
K K 0.2009 0.2494 'International Tables Vol C Tables 4.2.6.8 and 6.1.1.4'
N N 0.0061 0.0033 'International Tables Vol C Tables 4.2.6.8 and 6.1.1.4'
O O 0.0106 0.0060 'International Tables Vol C Tables 4.2.6.8 and 6.1.1.4'
Si Si 0.0817 0.0704 'International Tables Vol C Tables 4.2.6.8 and 6.1.1.4'

loop_
_geom_angle_atom_site_label_1
_geom_angle_atom_site_label_2
_geom_angle_atom_site_label_3
_geom_angle
_geom_angle_site_symmetry_1
_geom_angle_site_symmetry_3
_geom_angle_publ_flag
N4 Fe2 N5 120.65(6) . . ?
N6 Fe2 N4 118.41(6) . . ?
N6 Fe2 N5 120.94(6) . . ?
O11 K3 O13 112.12(4) . . ?
O11 K3 O15 114.37(5) . . ?
O12 K3 O11 59.62(4) . . ?
O12 K3 O13 59.62(4) . . ?
O12 K3 O14 118.76(4) . . ?
O12 K3 O15 159.67(4) . . ?
O12 K3 O16 118.20(5) . . ?
O13 K3 O15 111.83(5) . . ?
O14 K3 O11 59.17(4) . . ?
O14 K3 O13 150.57(4) . . ?
O14 K3 O15 58.37(4) . . ?
O14 K3 O16 116.24(5) . . ?
O16 K3 O11 155.66(5) . . ?
O16 K3 O13 58.70(5) . . ?
O16 K3 O15 58.16(5) . . ?
N5 Si7 C51 112.64(8) . . ?
N5 Si7 C52 112.12(8) . . ?
N5 Si7 C54 114.33(8) . . ?
C51 Si7 C52 106.53(10) . . ?
C51 Si7 C54 104.52(9) . . ?
C52 Si7 C54 106.04(9) . . ?
N6 Si8 C53 112.22(8) . . ?
N6 Si8 C64 113.29(9) . . ?
N6 Si8 C69 114.12(9) . . ?
C53 Si8 C64 106.86(12) . . ?
C53 Si8 C69 103.40(10) . . ?
C64 Si8 C69 106.17(12) . . ?
N4 Si9 C55 111.55(8) . . ?
N4 Si9 C56 113.41(10) . . ?
N4 Si9 C71 114.15(10) . . ?
C55 Si9 C56 107.31(11) . . ?
C55 Si9 C71 105.17(11) . . ?
C56 Si9 C71 104.58(11) . . ?
N5 Si10 C63 112.18(10) . . ?
N5 Si10 C70 112.07(8) . . ?
N5 Si10 C75 114.14(11) . . ?
C63 Si10 C75 106.71(13) . . ?
C70 Si10 C63 106.34(12) . . ?
C70 Si10 C75 104.79(12) . . ?
N4 Si11 C65 112.61(9) . . ?
N4 Si11 C68 111.55(10) . . ?
N4 Si11 C76 112.85(11) . . ?
C65 Si11 C76 105.50(12) . . ?
C68 Si11 C65 106.72(12) . . ?
C68 Si11 C76 107.16(16) . . ?
N6 Si12 C72 113.18(9) . . ?
N6 Si12 C77 112.43(11) . . ?
N6 Si12 C79 112.01(13) . . ?
C72 Si12 C77 104.65(13) . . ?
C72 Si12 C79 105.57(13) . . ?
C77 Si12 C79 108.49(17) . . ?
C59 O11 K3 114.37(11) . . ?
C61 O11 K3 108.40(12) . . ?
C61 O11 C59 112.41(17) . . ?
C58 O12 K3 118.80(13) . . ?
C58 O12 C67 111.68(16) . . ?
C67 O12 K3 118.89(12) . . ?
C60 O13 K3 108.97(12) . . ?
C74 O13 K3 111.27(12) . . ?
C74 O13 C60 110.98(19) . . ?
Si9 N4 Fe2 119.58(8) . . ?
Si9 N4 Si11 122.00(9) . . ?
Si11 N4 Fe2 118.40(8) . . ?
C62 O14 K3 118.64(11) . . ?
C66 O14 K3 120.76(12) . . ?
C66 O14 C62 112.22(16) . . ?
C57 O15 K3 107.12(12) . . ?
C57 O15 C78 112.02(17) . . ?
C78 O15 K3 105.22(17) . . ?
Si7 N5 Fe2 117.64(7) . . ?
Si10 N5 Fe2 119.39(8) . . ?
Si10 N5 Si7 122.29(8) . . ?
Si8 N6 Fe2 119.11(8) . . ?
Si12 N6 Fe2 119.02(8) . . ?
Si12 N6 Si8 121.70(8) . . ?
C73 O16 K3 119.29(14) . . ?
C80 O16 K3 120.73(15) . . ?
C80 O16 C73 112.8(2) . . ?
O15 C57 C66 108.20(17) . . ?
O12 C58 C60 109.01(17) . . ?
O11 C59 C62 108.61(17) . . ?
O13 C60 C58 108.96(16) . . ?
O11 C61 C67 108.03(19) . . ?
C011 C00U C00Z 124.1(5) . . ?
O14 C62 C59 108.61(16) . . ?
C00Y C00X C018 121.8(6) . . ?
C00X C00Y C011 117.3(6) . . ?
C00U C00Z C018 112.3(5) . . ?
C01V C00Z C00U 122.7(5) . . ?
C01V C00Z C018 124.9(5) . . ?
C00U C011 C00Y 120.6(5) . . ?
O14 C66 C57 108.71(17) . . ?
O12 C67 C61 108.69(17) . . ?
C00X C018 C00Z 123.5(5) . . ?
O16 C73 C74 108.9(3) . . ?
H73B C73 O16 109.9 . . ?
H73B C73 C74 109.9 . . ?
O13 C74 C73 108.6(2) . . ?
O15 C78 C80 107.3(2) . . ?
O16 C80 C78 108.1(3) . . ?
C00Z C01V K3 100.7(3) . 3_656 ?
C00Z C01V C01V 127.5(5) . 3_656 ?
C01V C01V K3 66.8(2) 3_656 3_656 ?
C8 C8 C9 125.7(9) 3_656 3_656 ?
C9 C14 C13 120.0 . . ?
C10 C9 C14 120.0 . . ?
C11 C10 C9 120.0 . . ?
C10 C11 C12 120.0 . . ?
C11 C12 C13 120.0 . . ?
C12 C13 C14 120.0 . . ?
C2 O3 C22 113.6(6) . . ?
C5 O4 K1 119.6(4) . . ?
C5 O4 C31 104.3(6) . . ?
C31 O4 K1 117.8(4) . . ?
C6 O5 K1 112.1(3) . . ?
C6 O5 C28 105.0(6) . . ?
C28 O5 K1 106.9(4) . . ?
C15 O6 C16 116.0(9) . . ?
C15 O6 K1 119.0(7) . . ?
C16 O6 K1 118.7(3) . . ?
O3 C2 C18 106.8(6) . . ?
O10 C1 C31 109.2(6) . . ?
O17 C29 C22 114.8(5) . . ?
O4 C5 C6 104.0(6) . . ?
O5 C6 C5 107.6(5) . . ?
C20 C7 O7 119.0(9) . . ?
O6 C15 C28 112.0(12) . . ?
O6 C16 C24 110.0(4) . . ?
C24 O1 K1 150.9(4) . . ?
C24 O1 C27 104.5(5) . . ?
C27 O1 K1 96.3(4) . . ?
C4 O2 K1 111.5(3) . . ?
C4 O2 C26 99.4(5) . . ?
C26 O2 K1 142.4(4) . . ?
C21 C17 O9 138.4(5) . . ?
O18 C18 C2 146.0(7) . . ?
O9 C3 C19 107.6(5) . . ?
O2 C4 C27 111.0(6) . . ?
O4 K1 O5 59.32(15) . . ?
O4 K1 O10 60.0(2) . . ?
O6 K1 O4 119.21(14) . . ?
O6 K1 O5 59.88(11) . . ?
O6 K1 O10 162.34(13) . . ?
O1 K1 O4 165.54(13) . . ?
O1 K1 O5 108.00(12) . . ?
O1 K1 O6 48.78(11) . . ?
O1 K1 O10 128.2(2) . . ?
O2 K1 O4 113.90(17) . . ?
O2 K1 O5 152.63(14) . . ?
O2 K1 O6 119.87(12) . . ?
O2 K1 O1 73.75(14) . . ?
O2 K1 O10 54.6(2) . . ?
O10 K1 O5 116.1(2) . . ?
C30 O7 C7 112.0(5) . . ?
C21 O8 C20 113.1(7) . . ?
C3 O9 C17 139.6(4) . . ?
O8 C21 C17 115.1(4) . . ?
C1 O10 K1 115.3(5) . . ?
C1 O10 C25 112.3(6) . . ?
C25 O10 K1 108.1(4) . . ?
O18 C19 C3 110.6(5) . . ?
C7 C20 O8 108.3(13) . . ?
C18 O18 C19 144.5(5) . . ?
O1 C24 C16 99.5(4) . . ?
O10 C25 C26 109.6(6) . . ?
C25 C26 O2 95.1(6) . . ?
C4 C27 O1 110.4(5) . . ?
O5 C28 C15 99.8(9) . . ?
O5 C28 K1 114.6(6) . 3_657 ?
C15 C28 K1 95.7(9) . 3_657 ?
O3 C22 C29 110.6(5) . . ?
O17 C23 C30 115.7(5) . . ?
O7 C30 C23 114.0(4) . . ?
O4 C31 C1 107.5(5) . . ?
C29 O17 C23 118.7(5) . . ?

loop_
_geom_bond_atom_site_label_1
_geom_bond_atom_site_label_2
_geom_bond_distance
_geom_bond_site_symmetry_2
_geom_bond_publ_flag
Fe2 N4 1.9861(14) . ?
Fe2 N5 1.9873(14) . ?
Fe2 N6 1.9801(14) . ?
K3 O11 2.8167(14) . ?
K3 O12 2.7775(14) . ?
K3 O13 2.8946(14) . ?
K3 O14 2.7898(13) . ?
K3 O15 2.9383(16) . ?
K3 O16 2.8059(18) . ?
Si7 N5 1.7085(14) . ?
Si7 C51 1.8725(18) . ?
Si7 C52 1.876(2) . ?
Si7 C54 1.8827(19) . ?
Si8 N6 1.7044(15) . ?
Si8 C53 1.8716(19) . ?
Si8 C64 1.875(2) . ?
Si8 C69 1.885(2) . ?
Si9 N4 1.7048(15) . ?
Si9 C55 1.868(2) . ?
Si9 C56 1.884(2) . ?
Si9 C71 1.884(2) . ?
Si10 N5 1.7041(15) . ?
Si10 C63 1.882(3) . ?
Si10 C70 1.875(2) . ?
Si10 C75 1.884(3) . ?
Si11 N4 1.7053(15) . ?
Si11 C65 1.880(2) . ?
Si11 C68 1.870(3) . ?
Si11 C76 1.890(3) . ?
Si12 N6 1.7042(15) . ?
Si12 C72 1.874(2) . ?
Si12 C77 1.878(3) . ?
Si12 C79 1.879(3) . ?
O11 C59 1.425(2) . ?
O11 C61 1.420(3) . ?
O12 C58 1.421(2) . ?
O12 C67 1.421(3) . ?
O13 C60 1.425(3) . ?
O13 C74 1.411(3) . ?
O14 C62 1.421(2) . ?
O14 C66 1.413(3) . ?
O15 C57 1.417(2) . ?
O15 C78 1.418(3) . ?
O16 C73 1.427(3) . ?
O16 C80 1.412(4) . ?
C57 C66 1.490(3) . ?
C58 C60 1.485(3) . ?
C59 C62 1.488(3) . ?
C61 C67 1.495(3) . ?
C00U C00Z 1.419(8) . ?
C00U C011 1.390(10) . ?
C00X C00Y 1.382(10) . ?
C00X C018 1.380(10) . ?
C00Y C011 1.406(10) . ?
C00Z C018 1.438(8) . ?
C00Z C01V 1.391(7) . ?
C73 H73B 0.9900 . ?
C73 C74 1.492(5) . ?
C78 C80 1.509(4) . ?
C01V C01V 1.415(6) 3_656 ?
C8 C8 1.351(9) 3_656 ?
C8 C9 1.487(8) 3_656 ?
C14 C9 1.3900 . ?
C14 C13 1.3900 . ?
C9 C10 1.3900 . ?
C10 C11 1.3900 . ?
C11 C12 1.3900 . ?
C12 C13 1.3900 . ?
O3 C2 1.400(8) . ?
O3 C22 1.443(7) . ?
O4 C5 1.341(8) . ?
O4 K1 2.833(4) . ?
O4 C31 1.427(8) . ?
O5 C6 1.399(6) . ?
O5 K1 2.854(4) . ?
O5 C28 1.473(12) . ?
O6 C15 1.399(13) . ?
O6 C16 1.417(6) . ?
O6 K1 2.746(3) . ?
C2 C18 1.516(11) . ?
C1 O10 1.395(10) . ?
C1 C31 1.591(11) . ?
C29 C22 1.441(8) . ?
C29 O17 1.405(8) . ?
C5 C6 1.648(12) . ?
C7 O7 1.474(7) . ?
C7 C20 1.423(18) . ?
C15 C28 1.60(2) . ?
C16 C24 1.455(8) . ?
O1 K1 2.636(3) . ?
O1 C24 1.090(5) . ?
O1 C27 1.452(6) . ?
O2 C4 1.413(8) . ?
O2 K1 2.200(4) . ?
O2 C26 1.663(7) . ?
C17 O9 1.702(8) . ?
C17 C21 1.548(8) . ?
C18 O18 1.285(8) . ?
C3 O9 1.391(6) . ?
C3 C19 1.496(9) . ?
C4 C27 1.434(10) . ?
K1 O10 2.838(5) . ?
O7 C30 1.458(5) . ?
O8 C21 1.419(5) . ?
O8 C20 1.461(15) . ?
O10 C25 1.416(12) . ?
C19 O18 1.397(8) . ?
C25 C26 1.495(13) . ?
C23 C30 1.472(7) . ?
C23 O17 1.422(8) . ?
